data_7100448
_journal_name_full 'Chemical Communications'
_journal_paper_doi 10.1039/b501508a
_journal_year 2005
_chemical_formula_moiety '[NMe4]2[Mn2Dy2(NO3)4(PIV)4(C6H11O3)2].2MeCN.0.5H2O'
_chemical_formula_sum 'C44 H89 Dy2 Mn2 N8 O26.5'
_chemical_formula_weight 1589.11
_space_group_IT_number 14
_symmetry_cell_setting monoclinic
_symmetry_space_group_name_Hall '-P 2ybc'
_symmetry_space_group_name_H-M 'P 1 21/c 1'
_cell_angle_alpha 90.00
_cell_angle_beta 101.689(2)
_cell_angle_gamma 90.00
_cell_formula_units_Z 2
_cell_length_a 14.6304(4)
_cell_length_b 13.3520(4)
_cell_length_c 17.0340(5)
_cell_measurement_temperature 150(2)
_cell_volume 3258.50(16)
_diffrn_ambient_temperature 150(2)
_exptl_crystal_density_diffrn 1.620
_cod_original_sg_symbol_H-M 'P 21/c'
_cod_original_formula_sum 'C44 H89 Dy2 Mn2 N8 O26.50'
_cod_database_code 7100448

loop_
_symmetry_equiv_pos_as_xyz
'x, y, z'
'-x, y+1/2, -z+1/2'
'-x, -y, -z'
'x, -y-1/2, z-1/2'

loop_
_atom_site_label
_atom_site_type_symbol
_atom_site_fract_x
_atom_site_fract_y
_atom_site_fract_z
_atom_site_U_iso_or_equiv
_atom_site_adp_type
_atom_site_occupancy
_atom_site_symmetry_multiplicity
_atom_site_calc_flag
_atom_site_refinement_flags
_atom_site_disorder_assembly
_atom_site_disorder_group
Dy1 Dy 0.200477(8) 0.034565(9) 0.081070(7) 0.02878(5) Uani 1 1 d . . .
Mn1 Mn -0.02121(2) 0.11414(3) 0.01085(2) 0.02592(8) Uani 1 1 d . . .
C11 C 0.01222(18) 0.04139(17) -0.17562(15) 0.0279(5) Uani 1 1 d . . .
C21 C -0.06192(18) 0.11724(19) -0.16358(14) 0.0297(5) Uani 1 1 d . . .
H21A H -0.0345 0.1852 -0.1616 0.036 Uiso 1 1 calc R . .
H21B H -0.1141 0.1145 -0.2107 0.036 Uiso 1 1 calc R . .
O21 O -0.09857(12) 0.10198(13) -0.09266(10) 0.0272(3) Uani 1 1 d . . .
C31 C 0.09865(18) 0.0502(2) -0.10916(15) 0.0303(5) Uani 1 1 d . . .
H31A H 0.1469 0.0033 -0.1203 0.036 Uiso 1 1 calc R . .
H31B H 0.1239 0.1190 -0.1091 0.036 Uiso 1 1 calc R . .
O31 O 0.07998(13) 0.02859(13) -0.03110(11) 0.0309(4) Uani 1 1 d . . .
C41 C -0.02593(19) -0.0662(2) -0.18013(15) 0.0315(5) Uani 1 1 d . . .
H41A H -0.0773 -0.0715 -0.2277 0.038 Uiso 1 1 calc R . .
H41B H 0.0243 -0.1123 -0.1885 0.038 Uiso 1 1 calc R . .
O41 O -0.05962(12) -0.09902(13) -0.11199(10) 0.0276(3) Uani 1 1 d . . .
C51 C 0.0409(2) 0.0619(2) -0.25716(16) 0.0378(6) Uani 1 1 d . . .
H51A H 0.0929 0.0162 -0.2614 0.045 Uiso 1 1 calc R . .
H51B H -0.0125 0.0437 -0.3005 0.045 Uiso 1 1 calc R . .
C61 C 0.0707(2) 0.1676(2) -0.27294(18) 0.0437(7) Uani 1 1 d . . .
H61A H 0.0866 0.1707 -0.3261 0.066 Uiso 1 1 calc R . .
H61B H 0.1254 0.1863 -0.2321 0.066 Uiso 1 1 calc R . .
H61C H 0.0195 0.2141 -0.2708 0.066 Uiso 1 1 calc R . .
O12 O 0.04395(14) 0.24207(15) -0.01439(11) 0.0376(4) Uani 1 1 d . . .
O22 O 0.18897(14) 0.20515(15) 0.05027(13) 0.0389(4) Uani 1 1 d . . .
C12 C 0.1303(2) 0.2626(2) 0.00953(15) 0.0339(5) Uani 1 1 d . A .
C22 C 0.1639(2) 0.3633(2) -0.01571(17) 0.0478(7) Uani 1 1 d D . .
C32 C 0.0937(9) 0.4421(7) -0.0057(10) 0.127(4) Uani 0.50 1 d PDU A 1
H32A H 0.0354 0.4304 -0.0445 0.191 Uiso 0.50 1 calc PR A 1
H32B H 0.1182 0.5084 -0.0150 0.191 Uiso 0.50 1 calc PR A 1
H32C H 0.0817 0.4389 0.0488 0.191 Uiso 0.50 1 calc PR A 1
C42 C 0.1710(10) 0.3585(7) -0.1003(4) 0.084(3) Uani 0.50 1 d PDU A 1
H42A H 0.1152 0.3259 -0.1314 0.127 Uiso 0.50 1 calc PR A 1
H42B H 0.2265 0.3200 -0.1053 0.127 Uiso 0.50 1 calc PR A 1
H42C H 0.1759 0.4265 -0.1207 0.127 Uiso 0.50 1 calc PR A 1
C52 C 0.2547(8) 0.3915(8) 0.0346(8) 0.136(5) Uani 0.50 1 d PDU A 1
H52A H 0.2472 0.4027 0.0898 0.204 Uiso 0.50 1 calc PR A 1
H52B H 0.2773 0.4531 0.0136 0.204 Uiso 0.50 1 calc PR A 1
H52C H 0.2998 0.3375 0.0337 0.204 Uiso 0.50 1 calc PR A 1
C62 C 0.2489(9) 0.3414(7) -0.0509(9) 0.127(4) Uani 0.50 1 d PDU A 2
H62A H 0.2999 0.3180 -0.0084 0.191 Uiso 0.50 1 calc PR A 2
H62B H 0.2682 0.4026 -0.0748 0.191 Uiso 0.50 1 calc PR A 2
H62C H 0.2336 0.2896 -0.0922 0.191 Uiso 0.50 1 calc PR A 2
C72 C 0.1912(9) 0.4282(7) 0.0531(4) 0.084(3) Uani 0.50 1 d PDU A 2
H72A H 0.2279 0.3900 0.0977 0.127 Uiso 0.50 1 calc PR A 2
H72B H 0.1353 0.4551 0.0690 0.127 Uiso 0.50 1 calc PR A 2
H72C H 0.2290 0.4836 0.0392 0.127 Uiso 0.50 1 calc PR A 2
C82 C 0.0973(9) 0.4077(7) -0.0823(8) 0.136(5) Uani 0.50 1 d PDU A 2
H82A H 0.0908 0.3642 -0.1295 0.204 Uiso 0.50 1 calc PR A 2
H82B H 0.1200 0.4736 -0.0950 0.204 Uiso 0.50 1 calc PR A 2
H82C H 0.0365 0.4151 -0.0672 0.204 Uiso 0.50 1 calc PR A 2
C13 C -0.21036(19) 0.1664(2) 0.03563(16) 0.0337(5) Uani 1 1 d . B .
O13 O -0.12321(13) 0.18255(14) 0.05512(11) 0.0355(4) Uani 1 1 d . . .
O23 O -0.24820(13) 0.10468(15) -0.01646(12) 0.0364(4) Uani 1 1 d . . .
C23 C -0.2728(2) 0.2240(2) 0.08188(17) 0.0450(7) Uani 1 1 d D . .
C33 C -0.2205(4) 0.2923(6) 0.1429(5) 0.100(3) Uani 0.70 1 d PDU B 1
H33A H -0.1711 0.2550 0.1785 0.150 Uiso 0.70 1 calc PR B 1
H33B H -0.2630 0.3213 0.1744 0.150 Uiso 0.70 1 calc PR B 1
H33C H -0.1925 0.3460 0.1164 0.150 Uiso 0.70 1 calc PR B 1
C43 C -0.3224(5) 0.1434(4) 0.1246(4) 0.0774(18) Uani 0.70 1 d PDU B 1
H43A H -0.3579 0.0980 0.0845 0.116 Uiso 0.70 1 calc PR B 1
H43B H -0.3649 0.1764 0.1541 0.116 Uiso 0.70 1 calc PR B 1
H43C H -0.2755 0.1051 0.1620 0.116 Uiso 0.70 1 calc PR B 1
C53 C -0.3515(4) 0.2750(5) 0.0243(3) 0.0655(15) Uani 0.70 1 d PDU B 1
H53A H -0.3817 0.2267 -0.0160 0.098 Uiso 0.70 1 calc PR B 1
H53B H -0.3264 0.3307 -0.0023 0.098 Uiso 0.70 1 calc PR B 1
H53C H -0.3974 0.3007 0.0540 0.098 Uiso 0.70 1 calc PR B 1
C63 C -0.3736(6) 0.2148(13) 0.0499(9) 0.100(3) Uani 0.30 1 d PDU B 2
H63A H -0.3885 0.2425 -0.0045 0.150 Uiso 0.30 1 calc PR B 2
H63B H -0.4079 0.2519 0.0844 0.150 Uiso 0.30 1 calc PR B 2
H63C H -0.3916 0.1440 0.0486 0.150 Uiso 0.30 1 calc PR B 2
C73 C -0.2414(10) 0.3340(6) 0.0753(9) 0.0774(18) Uani 0.30 1 d PDU B 2
H73A H -0.1781 0.3427 0.1071 0.116 Uiso 0.30 1 calc PR B 2
H73B H -0.2843 0.3788 0.0955 0.116 Uiso 0.30 1 calc PR B 2
H73C H -0.2419 0.3499 0.0190 0.116 Uiso 0.30 1 calc PR B 2
C83 C -0.2441(9) 0.1999(11) 0.1698(5) 0.0655(15) Uani 0.30 1 d PDU B 2
H83A H -0.1760 0.2025 0.1859 0.098 Uiso 0.30 1 calc PR B 2
H83B H -0.2660 0.1326 0.1798 0.098 Uiso 0.30 1 calc PR B 2
H83C H -0.2718 0.2489 0.2009 0.098 Uiso 0.30 1 calc PR B 2
N14 N 0.3689(2) 0.1064(3) 0.03065(19) 0.0637(9) Uani 1 1 d D . .
O14 O 0.36349(15) 0.0865(2) 0.10271(14) 0.0561(6) Uani 1 1 d . C .
O24 O 0.29875(15) 0.08654(18) -0.02294(13) 0.0441(5) Uani 1 1 d . C .
O34 O 0.4437(4) 0.1350(9) 0.0156(10) 0.118(5) Uani 0.70 1 d PD C 1
O44 O 0.4225(14) 0.170(3) 0.014(3) 0.118(5) Uani 0.30 1 d PD C 2
N15 N 0.29994(18) 0.0080(2) 0.24437(15) 0.0406(5) Uani 1 1 d . . .
O15 O 0.25275(15) 0.08699(17) 0.22209(12) 0.0438(5) Uani 1 1 d . C .
O25 O 0.28793(15) -0.06432(16) 0.19485(12) 0.0414(5) Uani 1 1 d . C .
O35 O 0.35358(18) 0.0016(2) 0.30897(14) 0.0578(6) Uani 1 1 d . C .
N16 N 0.56658(18) 0.8261(2) 0.21188(17) 0.0473(6) Uani 1 1 d . . .
C16 C 0.6684(3) 0.8449(3) 0.2217(3) 0.0661(10) Uani 1 1 d . . .
H16A H 0.7031 0.7879 0.2491 0.099 Uiso 1 1 calc R . .
H16B H 0.6851 0.9058 0.2536 0.099 Uiso 1 1 calc R . .
H16C H 0.6842 0.8536 0.1689 0.099 Uiso 1 1 calc R . .
C26 C 0.5439(4) 0.8140(5) 0.2917(3) 0.103(2) Uani 1 1 d . . .
H26A H 0.4768 0.8022 0.2859 0.155 Uiso 1 1 calc R . .
H26B H 0.5614 0.8749 0.3232 0.155 Uiso 1 1 calc R . .
H26C H 0.5786 0.7569 0.3190 0.155 Uiso 1 1 calc R . .
C36 C 0.5443(4) 0.7358(3) 0.1612(3) 0.0883(16) Uani 1 1 d . . .
H36A H 0.4772 0.7218 0.1531 0.132 Uiso 1 1 calc R . .
H36B H 0.5794 0.6785 0.1878 0.132 Uiso 1 1 calc R . .
H36C H 0.5613 0.7472 0.1092 0.132 Uiso 1 1 calc R . .
C46 C 0.5147(3) 0.9133(3) 0.1699(3) 0.0679(11) Uani 1 1 d . . .
H46A H 0.4475 0.9016 0.1632 0.102 Uiso 1 1 calc R . .
H46B H 0.5309 0.9215 0.1172 0.102 Uiso 1 1 calc R . .
H46C H 0.5318 0.9740 0.2018 0.102 Uiso 1 1 calc R . .
N17 N 0.3471(3) 0.5838(4) 0.1770(3) 0.0861(12) Uani 1 1 d . . .
C27 C 0.2796(3) 0.6284(3) 0.1575(2) 0.0607(10) Uani 1 1 d . . .
C37 C 0.1935(4) 0.6823(3) 0.1311(3) 0.0805(14) Uani 1 1 d . . .
H37A H 0.1660 0.6633 0.0758 0.121 Uiso 1 1 calc R . .
H37B H 0.2060 0.7544 0.1336 0.121 Uiso 1 1 calc R . .
H37C H 0.1499 0.6658 0.1660 0.121 Uiso 1 1 calc R . .
O8 O 0.4769(12) 0.4731(11) 0.0172(10) 0.094(5) Uiso 0.25 1 d P D -1

loop_
_atom_site_aniso_label
_atom_site_aniso_U_11
_atom_site_aniso_U_22
_atom_site_aniso_U_33
_atom_site_aniso_U_23
_atom_site_aniso_U_13
_atom_site_aniso_U_12
Dy1 0.03009(7) 0.02950(7) 0.02338(7) 0.00203(4) -0.00256(4) 0.00074(4)
Mn1 0.03046(17) 0.02176(17) 0.02272(17) -0.00145(13) -0.00132(13) 0.00483(13)
C11 0.0356(12) 0.0274(12) 0.0196(11) -0.0003(8) 0.0029(9) 0.0031(9)
C21 0.0371(12) 0.0288(12) 0.0214(11) 0.0053(9) 0.0014(9) 0.0055(10)
O21 0.0323(8) 0.0258(8) 0.0211(8) 0.0010(6) -0.0006(6) 0.0032(7)
C31 0.0344(12) 0.0348(13) 0.0209(11) 0.0025(9) 0.0036(9) 0.0017(10)
O31 0.0323(9) 0.0394(10) 0.0189(8) 0.0041(7) 0.0001(6) 0.0013(7)
C41 0.0421(13) 0.0282(12) 0.0226(11) -0.0029(9) 0.0033(9) 0.0026(10)
O41 0.0358(8) 0.0248(8) 0.0201(8) -0.0004(6) 0.0006(6) 0.0020(7)
C51 0.0518(16) 0.0396(14) 0.0213(12) 0.0009(10) 0.0061(11) 0.0015(12)
C61 0.0523(17) 0.0453(17) 0.0349(15) 0.0071(12) 0.0122(12) -0.0014(13)
O12 0.0445(10) 0.0356(10) 0.0296(9) -0.0007(8) 0.0003(8) 0.0063(8)
O22 0.0417(10) 0.0344(10) 0.0380(11) 0.0087(8) 0.0023(8) 0.0011(8)
C12 0.0475(14) 0.0290(12) 0.0233(12) -0.0008(9) 0.0027(10) 0.0003(11)
C22 0.067(2) 0.0342(14) 0.0352(15) 0.0053(12) -0.0069(13) -0.0060(14)
C32 0.201(11) 0.050(4) 0.165(9) 0.027(5) 0.118(9) 0.002(5)
C42 0.151(8) 0.060(4) 0.041(3) 0.002(3) 0.015(4) -0.049(4)
C52 0.146(8) 0.058(4) 0.150(8) 0.060(5) -0.101(7) -0.050(5)
C62 0.201(11) 0.050(4) 0.165(9) 0.027(5) 0.118(9) 0.002(5)
C72 0.151(8) 0.060(4) 0.041(3) 0.002(3) 0.015(4) -0.049(4)
C82 0.146(8) 0.058(4) 0.150(8) 0.060(5) -0.101(7) -0.050(5)
C13 0.0387(13) 0.0323(13) 0.0273(12) 0.0033(10) -0.0002(10) 0.0060(10)
O13 0.0388(9) 0.0329(9) 0.0311(9) -0.0002(7) -0.0017(7) 0.0028(8)
O23 0.0383(9) 0.0372(10) 0.0319(10) -0.0038(8) 0.0024(7) 0.0030(8)
C23 0.0473(15) 0.0495(18) 0.0345(15) -0.0075(12) -0.0008(11) 0.0155(14)
C33 0.055(3) 0.131(6) 0.108(5) -0.091(5) 0.006(3) 0.001(3)
C43 0.109(5) 0.066(3) 0.075(4) 0.009(3) 0.060(4) 0.026(3)
C53 0.063(3) 0.082(4) 0.054(3) 0.012(3) 0.017(2) 0.036(3)
C63 0.055(3) 0.131(6) 0.108(5) -0.091(5) 0.006(3) 0.001(3)
C73 0.109(5) 0.066(3) 0.075(4) 0.009(3) 0.060(4) 0.026(3)
C83 0.063(3) 0.082(4) 0.054(3) 0.012(3) 0.017(2) 0.036(3)
N14 0.0390(14) 0.100(3) 0.0495(17) 0.0196(17) 0.0021(12) -0.0123(16)
O14 0.0373(11) 0.0854(18) 0.0405(12) 0.0183(12) -0.0043(9) -0.0088(11)
O24 0.0405(10) 0.0533(13) 0.0368(11) 0.0045(9) 0.0033(8) -0.0005(9)
O34 0.041(4) 0.238(11) 0.073(2) 0.054(7) 0.003(4) -0.040(6)
O44 0.041(4) 0.238(11) 0.073(2) 0.054(7) 0.003(4) -0.040(6)
N15 0.0393(12) 0.0502(14) 0.0276(12) 0.0050(10) -0.0045(9) -0.0059(11)
O15 0.0490(11) 0.0461(12) 0.0309(10) -0.0026(9) -0.0046(8) 0.0048(9)
O25 0.0469(11) 0.0367(10) 0.0340(11) 0.0024(8) -0.0072(8) -0.0004(9)
O35 0.0597(14) 0.0671(15) 0.0343(12) 0.0054(11) -0.0196(10) -0.0038(13)
N16 0.0413(13) 0.0515(15) 0.0442(15) 0.0050(12) -0.0032(10) 0.0022(11)
C16 0.0450(18) 0.076(3) 0.070(3) -0.008(2) -0.0045(17) 0.0015(18)
C26 0.081(3) 0.170(6) 0.058(3) 0.033(3) 0.012(2) -0.016(4)
C36 0.094(3) 0.053(2) 0.098(4) 0.000(2) -0.028(3) -0.010(2)
C46 0.064(2) 0.068(3) 0.066(3) 0.011(2) 0.0012(19) 0.026(2)
N17 0.093(3) 0.082(3) 0.075(3) 0.009(2) -0.001(2) 0.017(2)
C27 0.095(3) 0.0418(18) 0.0433(19) 0.0004(15) 0.0100(19) 0.0080(19)
C37 0.115(4) 0.058(2) 0.073(3) 0.012(2) 0.030(3) 0.039(3)

loop_
_geom_bond_atom_site_label_1
_geom_bond_atom_site_label_2
_geom_bond_distance
_geom_bond_site_symmetry_2
_geom_bond_publ_flag
Dy1 O31 2.3238(18) . ?
Dy1 O22 2.336(2) . ?
Dy1 O23 2.3381(19) 3 ?
Dy1 O41 2.3884(17) 3 ?
Dy1 O21 2.3885(17) 3 ?
Dy1 O14 2.439(2) . ?
Dy1 O15 2.470(2) . ?
Dy1 O25 2.476(2) . ?
Dy1 O24 2.592(2) . ?
Dy1 N15 2.888(2) . ?
Dy1 N14 2.930(3) . ?
Dy1 Mn1 3.3922(4) . ?
Mn1 O41 1.8926(17) 3 ?
Mn1 O21 1.8993(16) . ?
Mn1 O13 2.021(2) . ?
Mn1 O12 2.044(2) . ?
Mn1 O31 2.1061(19) . ?
Mn1 O31 2.1472(18) 3 ?
Mn1 Mn1 3.1473(7) 3 ?
Mn1 Dy1 3.4071(4) 3 ?
C11 C31 1.521(4) . ?
C11 C21 1.528(3) . ?
C11 C41 1.537(3) . ?
C11 C51 1.555(4) . ?
C21 O21 1.432(3) . ?
C21 H21A 0.9900 . ?
C21 H21B 0.9900 . ?
O21 Dy1 2.3885(17) 3 ?
C31 O31 1.440(3) . ?
C31 H31A 0.9900 . ?
C31 H31B 0.9900 . ?
O31 Mn1 2.1472(18) 3 ?
C41 O41 1.419(3) . ?
C41 H41A 0.9900 . ?
C41 H41B 0.9900 . ?
O41 Mn1 1.8926(17) 3 ?
O41 Dy1 2.3884(17) 3 ?
C51 C61 1.517(4) . ?
C51 H51A 0.9900 . ?
C51 H51B 0.9900 . ?
C61 H61A 0.9800 . ?
C61 H61B 0.9800 . ?
C61 H61C 0.9800 . ?
O12 C12 1.276(3) . ?
O22 C12 1.251(3) . ?
C12 C22 1.523(4) . ?
C22 C72 1.449(6) . ?
C22 C82 1.463(6) . ?
C22 C42 1.467(6) . ?
C22 C52 1.476(6) . ?
C22 C32 1.504(7) . ?
C22 C62 1.514(7) . ?
C32 H32A 0.9800 . ?
C32 H32B 0.9800 . ?
C32 H32C 0.9800 . ?
C42 H42A 0.9800 . ?
C42 H42B 0.9800 . ?
C42 H42C 0.9800 . ?
C52 H52A 0.9800 . ?
C52 H52B 0.9800 . ?
C52 H52C 0.9800 . ?
C62 H62A 0.9800 . ?
C62 H62B 0.9800 . ?
C62 H62C 0.9800 . ?
C72 H72A 0.9800 . ?
C72 H72B 0.9800 . ?
C72 H72C 0.9800 . ?
C82 H82A 0.9800 . ?
C82 H82B 0.9800 . ?
C82 H82C 0.9800 . ?
C13 O23 1.255(3) . ?
C13 O13 1.269(3) . ?
C13 C23 1.529(4) . ?
O23 Dy1 2.3380(19) 3 ?
C23 C63 1.470(7) . ?
C23 C33 1.475(5) . ?
C23 C83 1.506(7) . ?
C23 C53 1.516(5) . ?
C23 C73 1.549(7) . ?
C23 C43 1.558(5) . ?
C33 H33A 0.9800 . ?
C33 H33B 0.9800 . ?
C33 H33C 0.9800 . ?
C43 H43A 0.9800 . ?
C43 H43B 0.9800 . ?
C43 H43C 0.9800 . ?
C53 H53A 0.9800 . ?
C53 H53B 0.9800 . ?
C53 H53C 0.9800 . ?
C63 H63A 0.9800 . ?
C63 H63B 0.9800 . ?
C63 H63C 0.9800 . ?
C73 H73A 0.9800 . ?
C73 H73B 0.9800 . ?
C73 H73C 0.9800 . ?
C83 H83A 0.9800 . ?
C83 H83B 0.9800 . ?
C83 H83C 0.9800 . ?
N14 O44 1.230(10) . ?
N14 O34 1.234(6) . ?
N14 O24 1.256(4) . ?
N14 O14 1.274(4) . ?
N15 O35 1.218(3) . ?
N15 O25 1.271(3) . ?
N15 O15 1.275(3) . ?
N16 C26 1.471(5) . ?
N16 C36 1.481(5) . ?
N16 C16 1.487(4) . ?
N16 C46 1.490(4) . ?
C16 H16A 0.9800 . ?
C16 H16B 0.9800 . ?
C16 H16C 0.9800 . ?
C26 H26A 0.9800 . ?
C26 H26B 0.9800 . ?
C26 H26C 0.9800 . ?
C36 H36A 0.9800 . ?
C36 H36B 0.9800 . ?
C36 H36C 0.9800 . ?
C46 H46A 0.9800 . ?
C46 H46B 0.9800 . ?
C46 H46C 0.9800 . ?
N17 C27 1.143(6) . ?
C27 C37 1.442(6) . ?
C37 H37A 0.9800 . ?
C37 H37B 0.9800 . ?
C37 H37C 0.9800 . ?
